data_7059377
loop_
_publ_author_name
'Zhang, Jinfang'
'Xia, Hongchen'
'Ren, Simeng'
'Jia, Wen'
'Zhang, Chi'

_publ_section_title
;
 Three AIE-ligand-based Cu(i) coordination polymers: synthesis, structures
 and luminescence sensing of TNP
;
_journal_issue 14
_journal_name_full 'New Journal of Chemistry'
_journal_page_first 5285
_journal_page_last 5292
_journal_paper_doi 10.1039/D0NJ00207K
_journal_volume 44
_journal_year 2020
_chemical_formula_moiety 'C30 H29 N4 O2 Cu'
_chemical_formula_sum 'C30 H29 Cu N4 O2'
_chemical_formula_weight 541.11
_chemical_name_common Catena-[4,4'-((9H-fluoren-9-ylidene)methylene)dipyridine-Copper(I)]
_space_group_crystal_system orthorhombic
_space_group_IT_number 19
_space_group_name_Hall 'P 2ac 2ab'
_space_group_name_H-M_alt 'P 21 21 21'
_atom_sites_solution_hydrogens mixed
_audit_creation_method SHELXL-2016/6
_audit_update_record
;
2020-01-13 deposited with the CCDC.	2020-03-06 downloaded from the CCDC.
;
_cell_angle_alpha 90
_cell_angle_beta 90
_cell_angle_gamma 90
_cell_formula_units_Z 4
_cell_length_a 9.0848(19)
_cell_length_b 15.239(3)
_cell_length_c 19.032(3)
_cell_measurement_reflns_used 5271
_cell_measurement_temperature 150(2)
_cell_measurement_theta_max 26.2183
_cell_measurement_theta_min 3.1002
_cell_volume 2634.9(9)
_computing_cell_refinement 'Bruker SAINT'
_computing_data_collection 'Bruker APEX2'
_computing_data_reduction 'Bruker SAINT'
_computing_molecular_graphics 'Bruker SHELXTL'
_computing_publication_material 'Bruker SHELXTL'
_computing_structure_refinement 'SHELXL-2016/6 (Sheldrick, 2016)'
_computing_structure_solution 'SHELXT 2014/5 (Sheldrick, 2014)'
_diffrn_ambient_temperature 150(2)
_diffrn_measured_fraction_theta_full 0.996
_diffrn_measured_fraction_theta_max 0.994
_diffrn_measurement_device_type 'Bruker APEX-II CCD'
_diffrn_measurement_method '\f and \w scans'
_diffrn_radiation_type MoK\a
_diffrn_radiation_wavelength 0.71073
_diffrn_reflns_av_R_equivalents 0.0511
_diffrn_reflns_av_unetI/netI 0.0708
_diffrn_reflns_Laue_measured_fraction_full 0.996
_diffrn_reflns_Laue_measured_fraction_max 0.994
_diffrn_reflns_limit_h_max 10
_diffrn_reflns_limit_h_min -11
_diffrn_reflns_limit_k_max 18
_diffrn_reflns_limit_k_min -19
_diffrn_reflns_limit_l_max 23
_diffrn_reflns_limit_l_min -23
_diffrn_reflns_number 14579
_diffrn_reflns_point_group_measured_fraction_full 0.997
_diffrn_reflns_point_group_measured_fraction_max 0.996
_diffrn_reflns_theta_full 25.242
_diffrn_reflns_theta_max 26.432
_diffrn_reflns_theta_min 3.100
_exptl_absorpt_coefficient_mu 0.863
_exptl_absorpt_correction_T_max 0.7454
_exptl_absorpt_correction_T_min 0.6609
_exptl_absorpt_correction_type multi-scan
_exptl_absorpt_process_details 'SADABS 2014/5'
_exptl_crystal_colour yellow
_exptl_crystal_density_diffrn 1.364
_exptl_crystal_density_method 'not measured'
_exptl_crystal_description block
_exptl_crystal_F_000 1128
_exptl_crystal_size_max 0.15
_exptl_crystal_size_mid 0.1
_exptl_crystal_size_min 0.05
_exptl_transmission_factor_max 0.7454
_exptl_transmission_factor_min 0.6609
_refine_diff_density_max 0.801
_refine_diff_density_min -0.444
_refine_diff_density_rms 0.067
_refine_ls_abs_structure_details
;
 Refined as an inversion twin.
;
_refine_ls_abs_structure_Flack 0.01(2)
_refine_ls_extinction_method none
_refine_ls_goodness_of_fit_ref 1.018
_refine_ls_hydrogen_treatment constr
_refine_ls_matrix_type full
_refine_ls_number_parameters 339
_refine_ls_number_reflns 5378
_refine_ls_number_restraints 0
_refine_ls_restrained_S_all 1.018
_refine_ls_R_factor_all 0.0663
_refine_ls_R_factor_gt 0.0449
_refine_ls_shift/su_max 0.002
_refine_ls_shift/su_mean 0.000
_refine_ls_structure_factor_coef Fsqd
_refine_ls_weighting_details 'w=1/[\s^2^(Fo^2^)+(0.0310P)^2^+2.0726P] where P=(Fo^2^+2Fc^2^)/3'
_refine_ls_weighting_scheme calc
_refine_ls_wR_factor_gt 0.0928
_refine_ls_wR_factor_ref 0.1016
_reflns_Friedel_coverage 0.770
_reflns_Friedel_fraction_full 1.000
_reflns_Friedel_fraction_max 0.999
_reflns_number_gt 4336
_reflns_number_total 5378
_reflns_threshold_expression 'I > 2\s(I)'
_cod_data_source_file d0nj00207k2.cif
_cod_data_source_block S_CCDC1
_cod_depositor_comments
;Adding full bibliography for 7059375--7059377.cif.

 Adding full bibliography for 7059375--7059377.cif.
;
_cod_database_code 7059377
_shelx_shelxl_version_number 2016/6
_shelx_space_group_comment
;
The symmetry employed for this shelxl refinement is uniquely defined
by the following loop, which should always be used as a source of
symmetry information in preference to the above space-group names.
They are only intended as comments.
;
_shelx_estimated_absorpt_t_min 0.6609
_shelx_estimated_absorpt_t_max 0.7454

loop_
_space_group_symop_operation_xyz
'x, y, z'
'-x+1/2, -y, z+1/2'
'x+1/2, -y+1/2, -z'
'-x, y+1/2, -z+1/2'

loop_
_atom_site_label
_atom_site_type_symbol
_atom_site_fract_x
_atom_site_fract_y
_atom_site_fract_z
_atom_site_U_iso_or_equiv
_atom_site_adp_type
_atom_site_occupancy
_atom_site_site_symmetry_order
_atom_site_calc_flag
_atom_site_refinement_flags_posn
_atom_site_refinement_flags_adp
_atom_site_refinement_flags_occupancy
_atom_site_disorder_assembly
_atom_site_disorder_group
Cu1 Cu -0.57651(7) 0.22488(4) -0.05062(3) 0.02679(16) Uani 1 1 d . . . . .
N1 N -0.5379(4) 0.2666(3) -0.15620(19) 0.0241(9) Uani 1 1 d . . . . .
N2 N -0.4297(5) 0.5879(2) -0.4198(2) 0.0257(8) Uani 1 1 d . . . . .
N3 N -0.3804(5) 0.2437(3) -0.0107(2) 0.0310(11) Uani 1 1 d . . . . .
C1 C -0.5527(6) 0.5527(3) -0.3951(3) 0.0363(13) Uani 1 1 d . . . . .
H1 H -0.635025 0.590074 -0.387904 0.044 Uiso 1 1 calc R U . . .
C2 C -0.5679(7) 0.4646(3) -0.3792(3) 0.0344(12) Uani 1 1 d . . . . .
H2 H -0.657072 0.442967 -0.359725 0.041 Uiso 1 1 calc R U . . .
C3 C -0.3155(6) 0.5339(3) -0.4297(3) 0.0265(12) Uani 1 1 d . . . . .
H3 H -0.225315 0.558108 -0.445893 0.032 Uiso 1 1 calc R U . . .
C4 C -0.3225(6) 0.4450(3) -0.4177(3) 0.0271(11) Uani 1 1 d . . . . .
H4 H -0.239395 0.408897 -0.426769 0.032 Uiso 1 1 calc R U . . .
C5 C -0.4512(5) 0.4085(3) -0.3922(2) 0.0232(11) Uani 1 1 d . . . . .
C6 C -0.4591(5) 0.3129(3) -0.3753(2) 0.0233(11) Uani 1 1 d . . . . .
C7 C -0.4492(5) 0.2496(3) -0.4240(2) 0.0232(11) Uani 1 1 d . . . . .
C8 C -0.4810(5) 0.2953(3) -0.2990(2) 0.0210(10) Uani 1 1 d . . . . .
C9 C -0.6188(5) 0.2673(4) -0.2759(2) 0.0307(12) Uani 1 1 d . . . . .
H9 H -0.696088 0.256766 -0.308410 0.037 Uiso 1 1 calc R U . . .
C10 C -0.6408(6) 0.2553(3) -0.2048(3) 0.0327(13) Uani 1 1 d . . . . .
H10 H -0.736010 0.237682 -0.189688 0.039 Uiso 1 1 calc R U . . .
C11 C -0.4052(6) 0.2935(3) -0.1790(2) 0.0283(11) Uani 1 1 d . . . . .
H11 H -0.329019 0.301829 -0.145479 0.034 Uiso 1 1 calc R U . . .
C12 C -0.3748(5) 0.3095(3) -0.2492(3) 0.0295(12) Uani 1 1 d . . . . .
H12 H -0.280393 0.330314 -0.262820 0.035 Uiso 1 1 calc R U . . .
C13 C -0.4625(5) 0.2591(3) -0.5018(3) 0.0254(11) Uani 1 1 d . . . . .
C14 C -0.5039(6) 0.3300(3) -0.5429(3) 0.0330(12) Uani 1 1 d . . . . .
H14 H -0.521028 0.385803 -0.522284 0.040 Uiso 1 1 calc R U . . .
C15 C -0.5199(6) 0.3179(4) -0.6150(3) 0.0366(14) Uani 1 1 d . . . . .
H15 H -0.548325 0.366055 -0.643603 0.044 Uiso 1 1 calc R U . . .
C16 C -0.4952(6) 0.2374(4) -0.6455(3) 0.0374(14) Uani 1 1 d . . . . .
H16 H -0.503743 0.231181 -0.694984 0.045 Uiso 1 1 calc R U . . .
C17 C -0.4582(6) 0.1654(4) -0.6049(3) 0.0349(13) Uani 1 1 d . . . . .
H17 H -0.443533 0.109586 -0.626001 0.042 Uiso 1 1 calc R U . . .
C18 C -0.4430(6) 0.1761(3) -0.5331(2) 0.0285(11) Uani 1 1 d . . . . .
C19 C -0.4142(6) 0.1117(3) -0.4775(3) 0.0286(11) Uani 1 1 d . . . . .
C20 C -0.4206(6) 0.1539(3) -0.4122(2) 0.0258(10) Uani 1 1 d . . . . .
C21 C -0.3905(6) 0.1072(3) -0.3514(3) 0.0327(13) Uani 1 1 d . . . . .
H21 H -0.392662 0.135376 -0.306903 0.039 Uiso 1 1 calc R U . . .
C22 C -0.3570(7) 0.0184(3) -0.3565(3) 0.0405(14) Uani 1 1 d . . . . .
H22 H -0.336131 -0.014132 -0.315102 0.049 Uiso 1 1 calc R U . . .
C23 C -0.3536(7) -0.0234(4) -0.4213(3) 0.0427(16) Uani 1 1 d . . . . .
H23 H -0.331046 -0.084160 -0.423739 0.051 Uiso 1 1 calc R U . . .
C24 C -0.3830(6) 0.0228(4) -0.4824(3) 0.0369(14) Uani 1 1 d . . . . .
H24 H -0.381743 -0.005759 -0.526796 0.044 Uiso 1 1 calc R U . . .
C31 C -0.7651(6) 0.2469(3) -0.0133(2) 0.0224(11) Uani 1 1 d . . . . .
C1A C 0.2521(8) -0.0107(6) -0.3957(4) 0.061(2) Uani 1 1 d . . . . .
H1AA H 0.219984 -0.057877 -0.427116 0.092 Uiso 1 1 calc R U . . .
H1AB H 0.358061 -0.015973 -0.387108 0.092 Uiso 1 1 calc R U . . .
H1AC H 0.231237 0.046236 -0.417514 0.092 Uiso 1 1 calc R U . . .
C2A C 0.2416(9) 0.0389(5) -0.2662(4) 0.060(2) Uani 1 1 d . . . . .
H2AA H 0.196108 0.021591 -0.221642 0.090 Uiso 1 1 calc R U . . .
H2AB H 0.223463 0.101404 -0.274708 0.090 Uiso 1 1 calc R U . . .
H2AC H 0.347888 0.028283 -0.263982 0.090 Uiso 1 1 calc R U . . .
C3A C 0.0614(13) -0.0561(6) -0.3155(5) 0.090(3) Uani 1 1 d . . . . .
C4A C 0.0015(9) -0.1096(5) -0.3776(4) 0.067(2) Uani 1 1 d . . . . .
H4AA H -0.033949 -0.069635 -0.414200 0.101 Uiso 1 1 calc R U . . .
H4AB H -0.079937 -0.146704 -0.361469 0.101 Uiso 1 1 calc R U . . .
H4AC H 0.080027 -0.146660 -0.396683 0.101 Uiso 1 1 calc R U . . .
N1A N 0.1723(8) -0.0173(5) -0.3285(4) 0.087(3) Uani 1 1 d . . . . .
O1A O -0.0036(7) -0.0535(4) -0.2564(3) 0.0765(17) Uani 1 1 d . . . . .
C1B C 0.0621(9) -0.3577(5) -0.3462(4) 0.071(2) Uani 1 1 d . . . . .
H1BA H 0.097289 -0.324867 -0.305293 0.107 Uiso 1 1 calc R U . . .
H1BB H -0.045733 -0.356042 -0.347560 0.107 Uiso 1 1 calc R U . . .
H1BC H 0.101536 -0.331227 -0.389200 0.107 Uiso 1 1 calc R U . . .
O1B O 0.1078(8) -0.4420(4) -0.3416(4) 0.120(3) Uani 1 1 d . . . . .
H1B H 0.103180 -0.458072 -0.300475 0.180 Uiso 1 1 d R U . . .

loop_
_atom_site_aniso_label
_atom_site_aniso_U_11
_atom_site_aniso_U_22
_atom_site_aniso_U_33
_atom_site_aniso_U_23
_atom_site_aniso_U_13
_atom_site_aniso_U_12
Cu1 0.0302(3) 0.0220(3) 0.0282(3) -0.0013(3) 0.0024(3) -0.0004(3)
N1 0.028(2) 0.0189(19) 0.0258(19) -0.0013(18) 0.0000(16) -0.0001(17)
N2 0.026(2) 0.0223(19) 0.0291(19) 0.0033(16) 0.002(2) 0.000(2)
N3 0.035(3) 0.029(2) 0.029(2) 0.0013(19) 0.0033(18) -0.0014(18)
C1 0.033(3) 0.021(2) 0.055(3) 0.008(2) 0.009(3) 0.008(2)
C2 0.032(3) 0.023(2) 0.049(3) 0.004(2) 0.012(3) -0.001(3)
C3 0.025(3) 0.025(3) 0.029(3) 0.000(2) 0.007(2) 0.001(2)
C4 0.025(3) 0.023(3) 0.034(3) 0.001(2) 0.005(2) 0.001(2)
C5 0.031(3) 0.018(2) 0.021(2) -0.0040(19) -0.001(2) 0.001(2)
C6 0.024(3) 0.021(2) 0.025(2) 0.003(2) -0.0020(19) 0.0020(19)
C7 0.025(3) 0.019(2) 0.025(2) 0.0019(18) 0.0010(19) 0.0003(18)
C8 0.027(3) 0.010(2) 0.026(2) 0.0021(19) -0.0001(19) 0.0003(17)
C9 0.028(3) 0.037(3) 0.028(2) 0.004(2) -0.0062(19) -0.005(2)
C10 0.022(3) 0.042(3) 0.035(3) 0.006(2) 0.002(2) -0.006(2)
C11 0.027(3) 0.032(3) 0.026(2) 0.003(2) -0.005(2) -0.008(2)
C12 0.023(3) 0.035(3) 0.030(3) 0.004(2) 0.003(2) -0.007(2)
C13 0.024(3) 0.026(3) 0.026(2) 0.000(2) -0.0003(18) -0.0031(19)
C14 0.035(3) 0.031(3) 0.033(3) 0.004(3) 0.001(2) 0.002(2)
C15 0.035(3) 0.047(4) 0.027(3) 0.004(3) -0.005(2) -0.001(3)
C16 0.030(3) 0.059(4) 0.024(2) 0.000(3) 0.001(2) -0.009(3)
C17 0.031(3) 0.041(3) 0.033(3) -0.011(3) 0.003(2) -0.007(2)
C18 0.021(3) 0.032(3) 0.033(3) -0.006(2) 0.008(2) -0.006(2)
C19 0.025(3) 0.023(2) 0.037(3) -0.002(2) 0.005(2) 0.000(2)
C20 0.023(2) 0.019(2) 0.035(3) 0.002(2) 0.002(3) -0.001(2)
C21 0.039(4) 0.020(2) 0.039(3) 0.003(2) 0.003(2) 0.000(2)
C22 0.048(4) 0.021(3) 0.053(4) 0.008(3) 0.004(3) 0.004(3)
C23 0.044(4) 0.021(3) 0.063(4) 0.000(3) 0.008(3) 0.007(3)
C24 0.038(4) 0.026(3) 0.046(3) -0.010(3) 0.011(2) -0.001(2)
C31 0.023(3) 0.020(3) 0.024(2) -0.0014(19) -0.002(2) -0.0003(18)
C1A 0.058(5) 0.082(6) 0.044(4) 0.006(4) 0.001(3) 0.002(4)
C2A 0.068(5) 0.067(5) 0.046(4) -0.014(4) -0.012(3) -0.016(4)
C3A 0.090(8) 0.075(6) 0.105(7) 0.038(5) 0.018(7) 0.035(6)
C4A 0.067(5) 0.059(5) 0.076(5) -0.027(4) -0.026(4) 0.008(4)
N1A 0.051(4) 0.092(6) 0.118(6) 0.057(5) 0.008(4) 0.025(4)
O1A 0.102(4) 0.084(4) 0.044(3) 0.001(3) 0.028(3) 0.004(3)
C1B 0.065(5) 0.053(4) 0.095(6) -0.013(4) 0.030(5) 0.002(4)
O1B 0.145(7) 0.074(4) 0.141(6) 0.021(4) 0.091(5) 0.034(4)

loop_
_atom_type_symbol
_atom_type_description
_atom_type_scat_dispersion_real
_atom_type_scat_dispersion_imag
_atom_type_scat_source
C C 0.0033 0.0016 'International Tables Vol C Tables 4.2.6.8 and 6.1.1.4'
H H 0.0000 0.0000 'International Tables Vol C Tables 4.2.6.8 and 6.1.1.4'
Cu Cu 0.3201 1.2651 'International Tables Vol C Tables 4.2.6.8 and 6.1.1.4'
N N 0.0061 0.0033 'International Tables Vol C Tables 4.2.6.8 and 6.1.1.4'
O O 0.0106 0.0060 'International Tables Vol C Tables 4.2.6.8 and 6.1.1.4'

loop_
_geom_angle_atom_site_label_1
_geom_angle_atom_site_label_2
_geom_angle_atom_site_label_3
_geom_angle
_geom_angle_site_symmetry_1
_geom_angle_site_symmetry_3
_geom_angle_publ_flag
C31 Cu1 N3 130.91(17) . . ?
C31 Cu1 N1 116.78(17) . . ?
N3 Cu1 N1 99.91(16) . . ?
C31 Cu1 N2 107.10(18) . 4_444 ?
N3 Cu1 N2 102.63(17) . 4_444 ?
N1 Cu1 N2 92.14(15) . 4_444 ?
C10 N1 C11 116.5(4) . . ?
C10 N1 Cu1 120.1(3) . . ?
C11 N1 Cu1 122.8(3) . . ?
C1 N2 C3 117.0(4) . . ?
C1 N2 Cu1 120.4(3) . 4_454 ?
C3 N2 Cu1 122.4(3) . 4_454 ?
C31 N3 Cu1 178.6(4) 3 . ?
N2 C1 C2 123.7(5) . . ?
N2 C1 H1 118.1 . . ?
C2 C1 H1 118.1 . . ?
C1 C2 C5 118.9(5) . . ?
C1 C2 H2 120.5 . . ?
C5 C2 H2 120.5 . . ?
N2 C3 C4 123.1(5) . . ?
N2 C3 H3 118.4 . . ?
C4 C3 H3 118.4 . . ?
C3 C4 C5 119.5(5) . . ?
C3 C4 H4 120.2 . . ?
C5 C4 H4 120.2 . . ?
C4 C5 C2 117.6(4) . . ?
C4 C5 C6 120.6(4) . . ?
C2 C5 C6 121.8(4) . . ?
C7 C6 C8 123.6(4) . . ?
C7 C6 C5 123.3(4) . . ?
C8 C6 C5 113.0(4) . . ?
C6 C7 C13 127.6(4) . . ?
C6 C7 C20 127.4(4) . . ?
C13 C7 C20 104.9(4) . . ?
C12 C8 C9 117.6(4) . . ?
C12 C8 C6 123.5(4) . . ?
C9 C8 C6 118.8(4) . . ?
C10 C9 C8 118.7(4) . . ?
C10 C9 H9 120.6 . . ?
C8 C9 H9 120.6 . . ?
N1 C10 C9 124.4(4) . . ?
N1 C10 H10 117.8 . . ?
C9 C10 H10 117.8 . . ?
N1 C11 C12 122.9(4) . . ?
N1 C11 H11 118.5 . . ?
C12 C11 H11 118.5 . . ?
C8 C12 C11 119.9(5) . . ?
C8 C12 H12 120.1 . . ?
C11 C12 H12 120.1 . . ?
C14 C13 C18 119.6(4) . . ?
C14 C13 C7 131.2(5) . . ?
C18 C13 C7 108.8(4) . . ?
C13 C14 C15 118.8(5) . . ?
C13 C14 H14 120.6 . . ?
C15 C14 H14 120.6 . . ?
C16 C15 C14 121.1(5) . . ?
C16 C15 H15 119.4 . . ?
C14 C15 H15 119.4 . . ?
C15 C16 C17 120.8(5) . . ?
C15 C16 H16 119.6 . . ?
C17 C16 H16 119.6 . . ?
C16 C17 C18 118.8(5) . . ?
C16 C17 H17 120.6 . . ?
C18 C17 H17 120.6 . . ?
C17 C18 C13 120.7(5) . . ?
C17 C18 C19 130.6(5) . . ?
C13 C18 C19 108.6(4) . . ?
C24 C19 C20 121.1(5) . . ?
C24 C19 C18 129.9(5) . . ?
C20 C19 C18 109.0(4) . . ?
C21 C20 C19 119.8(4) . . ?
C21 C20 C7 131.3(4) . . ?
C19 C20 C7 108.7(4) . . ?
C20 C21 C22 119.0(5) . . ?
C20 C21 H21 120.5 . . ?
C22 C21 H21 120.5 . . ?
C23 C22 C21 120.9(6) . . ?
C23 C22 H22 119.6 . . ?
C21 C22 H22 119.6 . . ?
C24 C23 C22 120.6(5) . . ?
C24 C23 H23 119.7 . . ?
C22 C23 H23 119.7 . . ?
C19 C24 C23 118.6(5) . . ?
C19 C24 H24 120.7 . . ?
C23 C24 H24 120.7 . . ?
N3 C31 Cu1 176.7(4) 3_455 . ?
N1A C1A H1AA 109.5 . . ?
N1A C1A H1AB 109.5 . . ?
H1AA C1A H1AB 109.5 . . ?
N1A C1A H1AC 109.5 . . ?
H1AA C1A H1AC 109.5 . . ?
H1AB C1A H1AC 109.5 . . ?
N1A C2A H2AA 109.5 . . ?
N1A C2A H2AB 109.5 . . ?
H2AA C2A H2AB 109.5 . . ?
N1A C2A H2AC 109.5 . . ?
H2AA C2A H2AC 109.5 . . ?
H2AB C2A H2AC 109.5 . . ?
N1A C3A O1A 124.0(11) . . ?
N1A C3A C4A 113.8(9) . . ?
O1A C3A C4A 122.2(10) . . ?
C3A C4A H4AA 109.5 . . ?
C3A C4A H4AB 109.5 . . ?
H4AA C4A H4AB 109.5 . . ?
C3A C4A H4AC 109.5 . . ?
H4AA C4A H4AC 109.5 . . ?
H4AB C4A H4AC 109.5 . . ?
C3A N1A C1A 128.9(10) . . ?
C3A N1A C2A 116.5(9) . . ?
C1A N1A C2A 114.5(7) . . ?
O1B C1B H1BA 109.5 . . ?
O1B C1B H1BB 109.5 . . ?
H1BA C1B H1BB 109.5 . . ?
O1B C1B H1BC 109.5 . . ?
H1BA C1B H1BC 109.5 . . ?
H1BB C1B H1BC 109.5 . . ?
C1B O1B H1B 109.2 . . ?

loop_
_geom_bond_atom_site_label_1
_geom_bond_atom_site_label_2
_geom_bond_distance
_geom_bond_site_symmetry_2
_geom_bond_publ_flag
Cu1 C31 1.885(5) . ?
Cu1 N3 1.959(5) . ?
Cu1 N1 2.136(4) . ?
Cu1 N2 2.162(4) 4_444 ?
N1 C10 1.327(6) . ?
N1 C11 1.345(6) . ?
N2 C1 1.325(7) . ?
N2 C3 1.338(6) . ?
N3 C31 1.151(5) 3 ?
C1 C2 1.382(7) . ?
C1 H1 0.9500 . ?
C2 C5 1.385(7) . ?
C2 H2 0.9500 . ?
C3 C4 1.376(7) . ?
C3 H3 0.9500 . ?
C4 C5 1.382(7) . ?
C4 H4 0.9500 . ?
C5 C6 1.495(6) . ?
C6 C7 1.341(7) . ?
C6 C8 1.490(6) . ?
C7 C13 1.492(6) . ?
C7 C20 1.498(6) . ?
C8 C12 1.369(7) . ?
C8 C9 1.394(7) . ?
C9 C10 1.379(7) . ?
C9 H9 0.9500 . ?
C10 H10 0.9500 . ?
C11 C12 1.387(7) . ?
C11 H11 0.9500 . ?
C12 H12 0.9500 . ?
C13 C14 1.386(7) . ?
C13 C18 1.409(7) . ?
C14 C15 1.391(8) . ?
C14 H14 0.9500 . ?
C15 C16 1.375(8) . ?
C15 H15 0.9500 . ?
C16 C17 1.383(8) . ?
C16 H16 0.9500 . ?
C17 C18 1.384(7) . ?
C17 H17 0.9500 . ?
C18 C19 1.467(7) . ?
C19 C24 1.386(7) . ?
C19 C20 1.401(7) . ?
C20 C21 1.385(7) . ?
C21 C22 1.390(7) . ?
C21 H21 0.9500 . ?
C22 C23 1.388(8) . ?
C22 H22 0.9500 . ?
C23 C24 1.386(8) . ?
C23 H23 0.9500 . ?
C24 H24 0.9500 . ?
C1A N1A 1.473(10) . ?
C1A H1AA 0.9800 . ?
C1A H1AB 0.9800 . ?
C1A H1AC 0.9800 . ?
C2A N1A 1.592(11) . ?
C2A H2AA 0.9800 . ?
C2A H2AB 0.9800 . ?
C2A H2AC 0.9800 . ?
C3A N1A 1.195(12) . ?
C3A O1A 1.272(10) . ?
C3A C4A 1.534(12) . ?
C4A H4AA 0.9800 . ?
C4A H4AB 0.9800 . ?
C4A H4AC 0.9800 . ?
C1B O1B 1.352(8) . ?
C1B H1BA 0.9800 . ?
C1B H1BB 0.9800 . ?
C1B H1BC 0.9800 . ?
O1B H1B 0.8214 . ?

loop_
_geom_torsion_atom_site_label_1
_geom_torsion_atom_site_label_2
_geom_torsion_atom_site_label_3
_geom_torsion_atom_site_label_4
_geom_torsion
_geom_torsion_site_symmetry_1
_geom_torsion_site_symmetry_2
_geom_torsion_site_symmetry_3
_geom_torsion_site_symmetry_4
_geom_torsion_publ_flag
C3 N2 C1 C2 0.3(8) . . . . ?
Cu1 N2 C1 C2 175.8(4) 4_454 . . . ?
N2 C1 C2 C5 -2.8(9) . . . . ?
C1 N2 C3 C4 2.1(8) . . . . ?
Cu1 N2 C3 C4 -173.4(4) 4_454 . . . ?
N2 C3 C4 C5 -1.8(8) . . . . ?
C3 C4 C5 C2 -0.7(7) . . . . ?
C3 C4 C5 C6 -176.9(5) . . . . ?
C1 C2 C5 C4 2.8(8) . . . . ?
C1 C2 C5 C6 179.0(5) . . . . ?
C4 C5 C6 C7 -66.3(7) . . . . ?
C2 C5 C6 C7 117.6(6) . . . . ?
C4 C5 C6 C8 114.4(5) . . . . ?
C2 C5 C6 C8 -61.6(6) . . . . ?
C8 C6 C7 C13 164.5(4) . . . . ?
C5 C6 C7 C13 -14.7(8) . . . . ?
C8 C6 C7 C20 -16.3(8) . . . . ?
C5 C6 C7 C20 164.5(5) . . . . ?
C7 C6 C8 C12 110.1(6) . . . . ?
C5 C6 C8 C12 -70.6(6) . . . . ?
C7 C6 C8 C9 -73.3(7) . . . . ?
C5 C6 C8 C9 105.9(5) . . . . ?
C12 C8 C9 C10 -0.2(7) . . . . ?
C6 C8 C9 C10 -176.9(5) . . . . ?
C11 N1 C10 C9 1.5(8) . . . . ?
Cu1 N1 C10 C9 -169.6(4) . . . . ?
C8 C9 C10 N1 -1.7(8) . . . . ?
C10 N1 C11 C12 0.3(7) . . . . ?
Cu1 N1 C11 C12 171.3(4) . . . . ?
C9 C8 C12 C11 1.9(7) . . . . ?
C6 C8 C12 C11 178.5(4) . . . . ?
N1 C11 C12 C8 -2.1(8) . . . . ?
C6 C7 C13 C14 -8.4(9) . . . . ?
C20 C7 C13 C14 172.2(5) . . . . ?
C6 C7 C13 C18 179.2(5) . . . . ?
C20 C7 C13 C18 -0.1(6) . . . . ?
C18 C13 C14 C15 -2.4(7) . . . . ?
C7 C13 C14 C15 -174.0(5) . . . . ?
C13 C14 C15 C16 -0.1(8) . . . . ?
C14 C15 C16 C17 2.0(8) . . . . ?
C15 C16 C17 C18 -1.5(8) . . . . ?
C16 C17 C18 C13 -1.0(8) . . . . ?
C16 C17 C18 C19 175.7(5) . . . . ?
C14 C13 C18 C17 3.0(8) . . . . ?
C7 C13 C18 C17 176.3(5) . . . . ?
C14 C13 C18 C19 -174.4(5) . . . . ?
C7 C13 C18 C19 -1.1(6) . . . . ?
C17 C18 C19 C24 5.6(10) . . . . ?
C13 C18 C19 C24 -177.4(6) . . . . ?
C17 C18 C19 C20 -175.1(6) . . . . ?
C13 C18 C19 C20 1.9(6) . . . . ?
C24 C19 C20 C21 2.3(9) . . . . ?
C18 C19 C20 C21 -177.1(5) . . . . ?
C24 C19 C20 C7 177.4(5) . . . . ?
C18 C19 C20 C7 -2.0(6) . . . . ?
C6 C7 C20 C21 -3.7(10) . . . . ?
C13 C7 C20 C21 175.7(6) . . . . ?
C6 C7 C20 C19 -178.0(5) . . . . ?
C13 C7 C20 C19 1.3(6) . . . . ?
C19 C20 C21 C22 -1.2(8) . . . . ?
C7 C20 C21 C22 -175.1(6) . . . . ?
C20 C21 C22 C23 0.0(9) . . . . ?
C21 C22 C23 C24 0.3(9) . . . . ?
C20 C19 C24 C23 -1.9(8) . . . . ?
C18 C19 C24 C23 177.3(6) . . . . ?
C22 C23 C24 C19 0.6(9) . . . . ?
O1A C3A N1A C1A -175.8(8) . . . . ?
C4A C3A N1A C1A 3.6(13) . . . . ?
O1A C3A N1A C2A 1.3(12) . . . . ?
C4A C3A N1A C2A -179.4(6) . . . . ?
